data_1531561
loop_
_publ_author_name
'Idemoto, Y.'
'Sato, Y.'
'Richardson, Jr, J. W.'
'Koura, N.'
'Loong, Chun-K.'
'Takeuchi, K.'

_publ_section_title
;
 Effect of Heat Treatment for Crystal Structure and Ferroelectric
 Properties of Sr~1-x~Bi~2+x~Ta~2~O~9-\d~ (x=0, 0.2)
;
_journal_issue 1285
_journal_name_full 'Journal of the Ceramic Society of Japan'
_journal_page_first 859
_journal_page_last 866
_journal_paper_doi 10.2109/jcersj.110.859
_journal_volume 110
_journal_year 2002
_chemical_formula_sum 'Bi2.2 O8.766 Sr0.8 Ta2'
_chemical_name_systematic '(Sr0.8 Bi0.2) Bi2 Ta2 O8.766'
_space_group_IT_number 36
_symmetry_space_group_name_Hall 'A -2 2a'
_symmetry_space_group_name_H-M 'A 21 a m'
_cell_angle_alpha 90
_cell_angle_beta 90
_cell_angle_gamma 90
_cell_formula_units_Z 4
_cell_length_a 5.515
_cell_length_b 5.5152
_cell_length_c 25.0285
_cell_volume 761.275
_citation_journal_id_ASTM JCSJEW
_cod_data_source_file Idemoto_JCSJEW_2002_1960.cif
_cod_data_source_block Bi2.2O8.766Sr0.8Ta2
_cod_original_sg_symbol_Hall 'C 2c -2 (z,y,-x)'
_cod_database_code 1531561

loop_
_symmetry_equiv_pos_as_xyz
x,y,z
x+1/2,-y,-z
x,y,-z
x+1/2,-y,z
x,y+1/2,z+1/2
x+1/2,-y+1/2,-z+1/2
x,y+1/2,-z+1/2
x+1/2,-y+1/2,z+1/2

loop_
_atom_site_label
_atom_site_type_symbol
_atom_site_fract_x
_atom_site_fract_y
_atom_site_fract_z
_atom_site_occupancy
_atom_site_U_iso_or_equiv
Sr1 Sr+2 0.0003 0.2443 0 0.8 0.0
Ta1 Ta+4 0.5139 0.7418 0.41427 1 0.0
O5 O-2 0.7926 0.9703 0.58426 0.998 0.0
O2 O-2 0.5255 0.6949 0.34252 1 0.0
Bi1 Bi+3 0.0003 0.2443 0 0.2 0.0
O1 O-2 0.526 0.3011 0 1 0.0
Bi2 Bi+3 0.4626 0.7654 0.20077 1 0.0
O3 O-2 0.7345 0.9979 0.25188 0.949 0.0
O4 O-2 0.7516 0.9824 0.07042 0.936 0.0
